data_4321033
loop_
_publ_author_name
'Raymond J. Batchelor'
'Frederick W. B. Einstein'
'Ian D. Gay'
'Jian-Hua Gu'
'Seema Mehta'
'B. Mario Pinto'
'Xue-Min Zhou'

_publ_contact_author
;
 F.W.B. Einstein
 Dept. of Chemistry, Simon Fraser University
 8888 University Way
 Burnaby, B.C.
 Canada
 V5A 1S6
;
_publ_contact_author_email einstein@sfu.ca
_publ_contact_author_fax 604-291-3765
_publ_contact_author_phone 604-291-4878
_publ_section_title
;
 Synthesis, Characterization, and Redox Behavior of New Selenium Coronands
 and of Copper(I) and Copper(II) Complexes of Selenium Coronands
;
_journal_name_full 'Inorganic Chemistry'
_journal_page_first 2558
_journal_page_last 2571
_journal_paper_doi 10.1021/ic991345p
_journal_volume 39
_journal_year 2000
_chemical_formula_moiety 'Se3 C9 H18 '
_chemical_formula_sum 'C9 H18 Se3'
_chemical_formula_weight 363.12
_chemical_name_systematic ?
_space_group_IT_number 33
_symmetry_cell_setting orthorhombic
_symmetry_space_group_name_Hall 'P -2ac -2n'
_symmetry_space_group_name_H-M 'P n 21 a'
_cell_angle_alpha 90.0
_cell_angle_beta 90.0
_cell_angle_gamma 90.0
_cell_formula_units_Z 4
_cell_length_a 14.943(4)
_cell_length_b 5.638(2)
_cell_length_c 14.229(3)
_cell_measurement_reflns_used 25
_cell_measurement_temperature 190
_cell_measurement_theta_max 23.00
_cell_measurement_theta_min 17.00
_cell_volume 1198.8(6)
_computing_data_reduction 'NRCVAX DATRD2'
_computing_molecular_graphics NRCVAX
_computing_publication_material 'NRCVAX TABLES'
_computing_structure_refinement CRYSTALS
_computing_structure_solution 'NRCVAX SOLVER'
_diffrn_ambient_temperature 190
_diffrn_measurement_device 'Nonius CAD-4    '
_diffrn_measurement_method 'Theta/2theta scan b/P/b '
_diffrn_radiation_monochromator graphite
_diffrn_radiation_source 'xray tube'
_diffrn_radiation_type 'Molybdenum K\a'
_diffrn_radiation_wavelength 0.70930
_diffrn_reflns_number 1166
_diffrn_reflns_theta_max 25.00
_diffrn_reflns_theta_min 2.00
_diffrn_standards_decay_% 0.0
_diffrn_standards_interval_time 60
_diffrn_standards_number 2
_exptl_absorpt_coefficient_mu 9.07
_exptl_absorpt_correction_T_max 0.332
_exptl_absorpt_correction_T_min 0.191
_exptl_absorpt_correction_type integration
_exptl_crystal_density_diffrn 2.012
_exptl_crystal_F_000 695.83
_exptl_crystal_size_max 0.14
_exptl_crystal_size_mid 0.20
_exptl_crystal_size_min 0.28
_refine_diff_density_max 0.5(1)
_refine_diff_density_min -0.5(1)
_refine_ls_extinction_coef 1200(400)
_refine_ls_extinction_method Larson
_refine_ls_goodness_of_fit_obs 1.38
_refine_ls_matrix_type full
_refine_ls_number_parameters 111
_refine_ls_number_reflns 862
_refine_ls_number_restraints 19
_refine_ls_R_factor_obs 0.026
_refine_ls_shift/esd_max 0.02
_refine_ls_structure_factor_coef F
_refine_ls_weighting_details 1/(\s^2^(F)+0.0001F^2^)
_refine_ls_weighting_scheme sigma
_refine_ls_wR_factor_obs 0.027
_reflns_number_observed 862
_reflns_number_total 1166
_reflns_observed_criterion 'Inet > 2.5\s(Inet)'
_cod_data_source_file ic991345p_3.cif
_cod_data_source_block se3
_cod_original_cell_volume 1198.8
_cod_original_formula_sum 'Se3 C9 H18 '
_cod_database_code 4321033

loop_
_symmetry_equiv_pos_as_xyz
x,y,z
1/2-x,1/2+y,1/2+z
-x,1/2+y,-z
1/2+x,y,1/2-z

loop_
_atom_site_aniso_label
_atom_site_aniso_U_11
_atom_site_aniso_U_22
_atom_site_aniso_U_33
_atom_site_aniso_U_23
_atom_site_aniso_U_13
_atom_site_aniso_U_12
_atom_site_aniso_type_symbol
Se(1) 0.0347(4) 0.0298(4) 0.0211(4) 0.0042(6) 0.0016(4) 0.0011(6) Se
Se(5) 0.0267(4) 0.0639(7) 0.0370(5) -0.0006(9) -0.0071(4) 0.0085(7) Se
Se(9) 0.0371(5) 0.0318(4) 0.0307(4) 0.0071(6) 0.0047(4) 0.0043(6) Se
C(2) 0.0417(51) 0.0390(50) 0.0168(40) -0.0008(44) -0.0024(35) 0.0107(36) C
C(3) 0.0363(51) 0.0481(59) 0.0222(43) -0.0001(49) -0.0048(35) 0.0049(42) C
C(4) 0.0300(43) 0.0415(48) 0.0320(28) 0.0042(72) -0.0020(29) -0.0031(52) C
C(6) 0.0318(36) 0.0520(55) 0.0332(46) 0.0024(60) -0.0045(27) 0.0097(52) C
C(7) 0.0492(53) 0.0776(72) 0.0738(82) -0.0443(81) -0.0283(48) 0.0165(81) C
C(8) 0.0638(43) 0.0482(75) 0.0417(63) -0.0163(54) -0.0186(33) 0.0199(58) C
C(10) 0.0325(50) 0.0277(36) 0.0381(49) 0.0039(37) 0.0064(39) 0.0077(40) C
C(11) 0.0356(49) 0.0206(46) 0.0343(45) 0.0044(38) 0.0043(36) 0.0093(41) C
C(12) 0.0296(40) 0.0382(50) 0.0238(32) 0.0112(42) 0.0002(22) -0.0045(54) C

loop_
_atom_site_label
_atom_site_fract_x
_atom_site_fract_y
_atom_site_fract_z
_atom_site_U_iso_or_equiv
_atom_site_thermal_displace_type
_atom_site_calc_flag
_atom_site_refinement_flags
_atom_site_type_symbol
Se(1) 0.07983(5) 0.7804(6) 0.02731(5) 0.0277 Uani ? . Se
Se(5) 0.30812(5) 0.2935(7) 0.29308(6) 0.0386 Uani ? . Se
Se(9) -0.00804(6) 0.5709(6) 0.36734(6) 0.0322 Uani ? . Se
C(2) 0.1532(6) 0.5002(16) 0.0533(5) 0.0294 Uani ? . C
C(3) 0.2054(5) 0.5149(14) 0.1443(5) 0.0333 Uani ? . C
C(4) 0.2555(5) 0.2882(15) 0.1667(5) 0.0339 Uani ? . C
C(6) 0.1967(5) 0.3247(14) 0.3650(6) 0.0370 Uani ? . C
C(7) 0.1856(5) 0.5789(16) 0.3975(7) 0.0525 Uani ? . C
C(8) 0.0965(5) 0.6253(18) 0.4432(6) 0.0448 Uani ? . C
C(10) -0.0221(5) 0.8833(16) 0.3085(6) 0.0314 Uani ? . C
C(11) 0.0299(5) 0.9200(13) 0.2185(5) 0.0278 Uani ? . C
C(12) 0.0027(5) 0.7597(14) 0.1381(5) 0.0283 Uani ? . C
H(21) 0.194 0.480 0.003 0.045(7) Uiso ? . H
H(22) 0.115 0.366 0.057 0.045(7) Uiso ? . H
H(31) 0.248 0.640 0.139 0.049(7) Uiso ? . H
H(32) 0.165 0.548 0.194 0.049(7) Uiso ? . H
H(41) 0.302 0.267 0.122 0.049(7) Uiso ? . H
H(42) 0.215 0.159 0.163 0.049(7) Uiso ? . H
H(61) 0.199 0.223 0.418 0.054(7) Uiso ? . H
H(62) 0.148 0.280 0.326 0.054(7) Uiso ? . H
H(71) 0.231 0.614 0.442 0.081(7) Uiso ? . H
H(72) 0.191 0.681 0.345 0.081(7) Uiso ? . H
H(81) 0.095 0.787 0.462 0.070(7) Uiso ? . H
H(82) 0.093 0.526 0.497 0.070(7) Uiso ? . H
H(101) -0.003 1.000 0.352 0.048(7) Uiso ? . H
H(102) -0.084 0.905 0.295 0.048(7) Uiso ? . H
H(111) 0.022 1.080 0.199 0.044(7) Uiso ? . H
H(112) 0.091 0.893 0.231 0.044(7) Uiso ? . H
H(121) -0.057 0.800 0.120 0.044(7) Uiso ? . H
H(122) 0.004 0.601 0.160 0.044(7) Uiso ? . H

loop_
_atom_type_symbol
_atom_type_description
_atom_type_scat_dispersion_real
_atom_type_scat_dispersion_imag
_atom_type_scat_source
Se ? -0.178 2.223 'International Tables Vol. IV Table 2.2B'
C ? 0.002 0.002 'International Tables Vol. IV Table 2.2B'
H ? 0.000 0.000 'International Tables Vol. IV Table 2.2B'

loop_
_geom_angle_atom_site_label_1
_geom_angle_atom_site_label_2
_geom_angle_atom_site_label_3
_geom_angle
_geom_angle_site_symmetry_1
_geom_angle_site_symmetry_2
_geom_angle_site_symmetry_3
_geom_angle_publ_flag
C(2) Se(1) C(12) 97.4(4) ? ? ? ?
C(4) Se(5) C(6) 98.0(3) ? ? ? ?
C(8) Se(9) C(10) 100.6(4) ? ? ? ?
Se(1) C(2) C(3) 113.9(6) ? ? ? ?
C(2) C(3) C(4) 112.8(7) ? ? ? ?
Se(5) C(4) C(3) 112.2(6) ? ? ? ?
Se(5) C(6) C(7) 109.7(6) ? ? ? ?
C(6) C(7) C(8) 113.2(8) ? ? ? ?
Se(9) C(8) C(7) 116.6(7) ? ? ? ?
Se(9) C(10) C(11) 115.4(6) ? ? ? ?
C(10) C(11) C(12) 114.9(7) ? ? ? ?
Se(1) C(12) C(11) 114.5(5) ? ? ? ?

loop_
_geom_bond_atom_site_label_1
_geom_bond_atom_site_label_2
_geom_bond_distance
_geom_bond_site_symmetry_1
_geom_bond_site_symmetry_2
_geom_bond_publ_flag
Se(1) C(2) 1.958(9) ? ? ?
Se(1) C(12) 1.956(7) ? ? ?
Se(5) C(4) 1.963(7) ? ? ?
Se(5) C(6) 1.962(8) ? ? ?
Se(9) C(8) 1.923(9) ? ? ?
Se(9) C(10) 1.961(8) ? ? ?
C(2) C(3) 1.515 ? ? ?
C(3) C(4) 1.515 ? ? ?
C(6) C(7) 1.515 ? ? ?
C(7) C(8) 1.505 ? ? ?
C(10) C(11) 1.513 ? ? ?
C(11) C(12) 1.513 ? ? ?

loop_
_geom_contact_atom_site_label_1
_geom_contact_atom_site_label_2
_geom_contact_distance
_geom_contact_site_symmetry_1
_geom_contact_site_symmetry_2
_geom_contact_publ_flag
? ? ? ? ? ?

loop_
_geom_torsion_atom_site_label_1
_geom_torsion_atom_site_label_2
_geom_torsion_atom_site_label_3
_geom_torsion_atom_site_label_4
_geom_torsion
_geom_torsion_site_symmetry_1
_geom_torsion_site_symmetry_2
_geom_torsion_site_symmetry_3
_geom_torsion_site_symmetry_4
_geom_torsion_publ_flag
? ? ? ? ? ? ? ? ? ?
